data_7114101
loop_
_publ_author_name
'Lee, Jonghyuk'
'Twamley, Brendan'
'Richter-Addo, George B.'

_publ_section_title
;
 Nitrones are suitable ligands for heme models: X-ray crystal structure of
 the first metalloporphyrin nitrone complex
;
_journal_issue 4
_journal_name_full 'Chemical Communications'
_journal_page_first 380
_journal_paper_doi 10.1039/b111057h
_journal_year 2002
_chemical_formula_sum 'C43 H55 N5 O2 Ru'
_chemical_formula_weight 774.99
_chemical_name_common Ru(OEP)CO)nitrone
_chemical_name_systematic
; 
? 
;
_space_group_IT_number 7
_symmetry_cell_setting monoclinic
_symmetry_space_group_name_Hall 'P -2yac'
_symmetry_space_group_name_H-M 'P 1 n 1'
_atom_sites_solution_hydrogens geom
_atom_sites_solution_primary direct
_atom_sites_solution_secondary difmap
_audit_creation_method SHELXL-97
_cell_angle_alpha 90.00
_cell_angle_beta 92.559(4)
_cell_angle_gamma 90.00
_cell_formula_units_Z 2
_cell_length_a 8.3720(11)
_cell_length_b 10.5284(14)
_cell_length_c 22.576(3)
_cell_measurement_reflns_used 4144
_cell_measurement_temperature 203(2)
_cell_measurement_theta_max 26.93
_cell_measurement_theta_min 2.63
_cell_volume 1987.9(5)
_computing_cell_refinement 'Bruker SMART'
_computing_data_collection 'Bruker SMART'
_computing_data_reduction 'Bruker SAINTPlus v. 6.02'
_computing_molecular_graphics 'XP, Bruker SHELXTL v. 5.10'
_computing_publication_material 'XCIF, Bruker SHELXTL v. 5.10'
_computing_structure_refinement 'XL, Bruker SHELXTL v. 5.10'
_computing_structure_solution 'XS, Bruker SHELXTL v. 5.10'
_diffrn_ambient_temperature 203(2)
_diffrn_detector_area_resol_mean 8.3
_diffrn_measured_fraction_theta_full 0.999
_diffrn_measured_fraction_theta_max 0.999
_diffrn_measurement_device_type 'Siemens SMART 1K'
_diffrn_measurement_method \w
_diffrn_radiation_monochromator graphite
_diffrn_radiation_source 'normal-focus sealed tube'
_diffrn_radiation_type MoK\a
_diffrn_radiation_wavelength 0.71073
_diffrn_reflns_av_R_equivalents 0.0399
_diffrn_reflns_av_sigmaI/netI 0.0525
_diffrn_reflns_limit_h_max 9
_diffrn_reflns_limit_h_min -9
_diffrn_reflns_limit_k_max 12
_diffrn_reflns_limit_k_min 0
_diffrn_reflns_limit_l_max 26
_diffrn_reflns_limit_l_min -19
_diffrn_reflns_number 4973
_diffrn_reflns_theta_full 25.00
_diffrn_reflns_theta_max 25.00
_diffrn_reflns_theta_min 2.13
_diffrn_standards_decay_% '< 0.01'
_diffrn_standards_interval_count 'beginning and end'
_diffrn_standards_number '50 frames remeasured'
_exptl_absorpt_coefficient_mu 0.436
_exptl_absorpt_correction_T_max 0.9701
_exptl_absorpt_correction_T_min 0.8877
_exptl_absorpt_correction_type empirical
_exptl_absorpt_process_details 'SADABS (SHeldrick, 1999)'
_exptl_crystal_colour red
_exptl_crystal_density_diffrn 1.295
_exptl_crystal_density_method 'not measured'
_exptl_crystal_description needle
_exptl_crystal_F_000 816
_exptl_crystal_size_max 0.28
_exptl_crystal_size_mid 0.08
_exptl_crystal_size_min 0.07
_refine_diff_density_max 1.179
_refine_diff_density_min -0.356
_refine_diff_density_rms 0.082
_refine_ls_abs_structure_details 'Flack H D (1983), Acta Cryst. A39, 876-881'
_refine_ls_abs_structure_Flack 0.00(11)
_refine_ls_extinction_method none
_refine_ls_goodness_of_fit_ref 1.049
_refine_ls_hydrogen_treatment mixed
_refine_ls_matrix_type full
_refine_ls_number_parameters 461
_refine_ls_number_reflns 4973
_refine_ls_number_restraints 4
_refine_ls_restrained_S_all 1.049
_refine_ls_R_factor_all 0.0490
_refine_ls_R_factor_gt 0.0437
_refine_ls_shift/su_max 0.001
_refine_ls_shift/su_mean 0.000
_refine_ls_structure_factor_coef Fsqd
_refine_ls_weighting_details 'calc w=1/[\s^2^(Fo^2^)+(0.0643P)^2^+0.6084P] where P=(Fo^2^+2Fc^2^)/3'
_refine_ls_weighting_scheme calc
_refine_ls_wR_factor_gt 0.1028
_refine_ls_wR_factor_ref 0.1058
_reflns_number_gt 4609
_reflns_number_total 4973
_reflns_threshold_expression >2sigma(I)
_cod_data_source_file b111057h.txt
_cod_data_source_block bt240
_cod_depositor_comments
;
The following automatic conversions were performed:

'_symmetry_cell_setting' value 'Monoclinic' changed to 'monoclinic'
according to
/usr/data/users/saulius/automatic-downloads/retrospective/RSC/lib/dictionaries/cif_core.dic
dictionary named 'cif_core.dic' version 2.4.2 from
2011-04-26.

'_exptl_absorpt_correction_type' value 'Empirical'
changed to 'empirical' according to
/usr/data/users/saulius/automatic-downloads/retrospective/RSC/lib/dictionaries/cif_core.dic
dictionary named 'cif_core.dic' version 2.4.2 from 2011-04-26.

Automatic conversion script
Id: cif_fix_values 2281 2013-09-26 08:29:07Z andrius 
;
_cod_original_sg_symbol_H-M Pn
_cod_database_code 7114101

loop_
_symmetry_equiv_pos_as_xyz
'x, y, z'
'x+1/2, -y, z+1/2'

loop_
_atom_site_label
_atom_site_type_symbol
_atom_site_fract_x
_atom_site_fract_y
_atom_site_fract_z
_atom_site_U_iso_or_equiv
_atom_site_adp_type
_atom_site_occupancy
_atom_site_symmetry_multiplicity
_atom_site_calc_flag
_atom_site_refinement_flags
_atom_site_disorder_assembly
_atom_site_disorder_group
Ru1 Ru 0.88257(7) 0.26640(3) -0.00017(4) 0.02376(13) Uani 1 1 d . . .
N1 N 0.7312(10) 0.2414(5) 0.0689(4) 0.0237(17) Uani 1 1 d . . .
N2 N 0.7262(5) 0.1678(4) -0.0560(2) 0.0240(10) Uani 1 1 d . . .
N3 N 1.0438(9) 0.2771(6) -0.0658(4) 0.0230(15) Uani 1 1 d . . .
N4 N 1.0457(5) 0.3512(4) 0.0580(2) 0.0237(10) Uani 1 1 d . . .
N5 N 0.9519(6) 0.0011(5) 0.0556(3) 0.0426(13) Uani 1 1 d . A .
O1 O 0.7339(6) 0.5176(4) -0.0292(2) 0.0554(13) Uani 1 1 d . . .
O2 O 1.0049(5) 0.0833(4) 0.01831(19) 0.0343(9) Uani 1 1 d . . .
C1 C 0.5833(6) 0.1817(5) 0.0645(3) 0.0255(12) Uani 1 1 d . . .
C2 C 0.5149(6) 0.1287(5) 0.0126(3) 0.0256(12) Uani 1 1 d . . .
H2A H 0.4121 0.0938 0.0155 0.031 Uiso 1 1 calc R . .
C3 C 0.5799(6) 0.1212(5) -0.0427(3) 0.0251(12) Uani 1 1 d . . .
C4 C 0.5064(6) 0.0580(5) -0.0941(3) 0.0252(12) Uani 1 1 d . . .
C5 C 0.6106(6) 0.0664(5) -0.1382(3) 0.0265(12) Uani 1 1 d . . .
C6 C 0.7494(6) 0.1373(5) -0.1145(3) 0.0250(12) Uani 1 1 d . . .
C7 C 0.8865(6) 0.1675(5) -0.1445(3) 0.0264(12) Uani 1 1 d . . .
H7A H 0.8873 0.1406 -0.1842 0.032 Uiso 1 1 calc R . .
C8 C 1.0208(10) 0.2316(6) -0.1235(4) 0.0248(17) Uani 1 1 d . . .
C9 C 1.1616(12) 0.2599(6) -0.1563(5) 0.022(2) Uani 1 1 d . . .
C10 C 1.2664(6) 0.3235(5) -0.1179(3) 0.0265(12) Uani 1 1 d . . .
C11 C 1.1912(6) 0.3322(5) -0.0617(2) 0.0249(12) Uani 1 1 d . . .
C12 C 1.2583(6) 0.3864(5) -0.0108(3) 0.0262(12) Uani 1 1 d . . .
H12A H 1.3608 0.4216 -0.0139 0.031 Uiso 1 1 calc R . .
C13 C 1.1932(6) 0.3953(5) 0.0444(3) 0.0243(12) Uani 1 1 d . . .
C14 C 1.2725(6) 0.4514(5) 0.0974(3) 0.0245(12) Uani 1 1 d . . .
C15 C 1.1674(6) 0.4413(5) 0.1419(3) 0.0267(12) Uani 1 1 d . . .
C16 C 1.0250(6) 0.3783(5) 0.1164(2) 0.0236(12) Uani 1 1 d . . .
C17 C 0.8899(6) 0.3488(5) 0.1468(3) 0.0275(12) Uani 1 1 d . . .
H17A H 0.8898 0.3753 0.1866 0.033 Uiso 1 1 calc R . .
C18 C 0.7525(9) 0.2836(7) 0.1249(4) 0.0247(16) Uani 1 1 d . . .
C19 C 0.6155(14) 0.2509(6) 0.1592(6) 0.029(3) Uani 1 1 d . . .
C20 C 0.5127(6) 0.1866(5) 0.1218(2) 0.0248(11) Uani 1 1 d . . .
C21 C 0.3520(7) 0.1283(5) 0.1339(3) 0.0297(13) Uani 1 1 d . . .
H21A H 0.2822 0.1337 0.0980 0.036 Uiso 1 1 calc R . .
H21B H 0.3021 0.1770 0.1651 0.036 Uiso 1 1 calc R . .
C22 C 0.3668(8) -0.0112(6) 0.1532(4) 0.0515(19) Uani 1 1 d . . .
H22A H 0.2614 -0.0450 0.1600 0.077 Uiso 1 1 calc R . .
H22B H 0.4330 -0.0168 0.1894 0.077 Uiso 1 1 calc R . .
H22C H 0.4153 -0.0599 0.1223 0.077 Uiso 1 1 calc R . .
C23 C 0.3478(7) -0.0095(5) -0.0950(3) 0.0330(14) Uani 1 1 d . . .
H23A H 0.2980 -0.0059 -0.1350 0.040 Uiso 1 1 calc R . .
H23B H 0.2768 0.0338 -0.0681 0.040 Uiso 1 1 calc R . .
C24 C 0.3675(8) -0.1488(6) -0.0759(4) 0.0543(19) Uani 1 1 d . . .
H24A H 0.2636 -0.1898 -0.0769 0.081 Uiso 1 1 calc R . .
H24B H 0.4150 -0.1525 -0.0360 0.081 Uiso 1 1 calc R . .
H24C H 0.4363 -0.1922 -0.1028 0.081 Uiso 1 1 calc R . .
C25 C 0.5944(8) 0.0124(6) -0.1996(3) 0.0405(16) Uani 1 1 d . . .
H25A H 0.6409 0.0722 -0.2273 0.049 Uiso 1 1 calc R . .
H25B H 0.4806 0.0034 -0.2109 0.049 Uiso 1 1 calc R . .
C26 C 0.6747(10) -0.1144(7) -0.2052(4) 0.061(2) Uani 1 1 d . . .
H26A H 0.6601 -0.1447 -0.2457 0.091 Uiso 1 1 calc R . .
H26B H 0.6277 -0.1747 -0.1785 0.091 Uiso 1 1 calc R . .
H26C H 0.7880 -0.1059 -0.1951 0.091 Uiso 1 1 calc R . .
C27 C 1.1824(9) 0.2239(7) -0.2197(4) 0.0286(16) Uani 1 1 d . . .
H27A H 1.1336 0.1404 -0.2269 0.034 Uiso 1 1 calc R . .
H27B H 1.2969 0.2160 -0.2262 0.034 Uiso 1 1 calc R . .
C28 C 1.1108(9) 0.3164(7) -0.2639(3) 0.0526(18) Uani 1 1 d . . .
H28A H 1.1320 0.2883 -0.3037 0.079 Uiso 1 1 calc R . .
H28B H 1.1578 0.3996 -0.2570 0.079 Uiso 1 1 calc R . .
H28C H 0.9962 0.3212 -0.2595 0.079 Uiso 1 1 calc R . .
C29 C 1.4268(7) 0.3753(5) -0.1312(3) 0.0323(14) Uani 1 1 d . . .
H29A H 1.4682 0.3285 -0.1648 0.039 Uiso 1 1 calc R . .
H29B H 1.5004 0.3615 -0.0969 0.039 Uiso 1 1 calc R . .
C30 C 1.4229(8) 0.5187(6) -0.1463(4) 0.0491(17) Uani 1 1 d . . .
H30A H 1.5297 0.5470 -0.1549 0.074 Uiso 1 1 calc R . .
H30B H 1.3850 0.5659 -0.1128 0.074 Uiso 1 1 calc R . .
H30C H 1.3516 0.5329 -0.1807 0.074 Uiso 1 1 calc R . .
C31 C 1.4352(6) 0.5098(5) 0.0989(3) 0.0278(12) Uani 1 1 d . . .
H31A H 1.5071 0.4541 0.0777 0.033 Uiso 1 1 calc R . .
H31B H 1.4758 0.5151 0.1402 0.033 Uiso 1 1 calc R . .
C32 C 1.4392(7) 0.6420(6) 0.0714(4) 0.0483(18) Uani 1 1 d . . .
H32A H 1.5470 0.6756 0.0753 0.072 Uiso 1 1 calc R . .
H32B H 1.3671 0.6975 0.0917 0.072 Uiso 1 1 calc R . .
H32C H 1.4059 0.6369 0.0298 0.072 Uiso 1 1 calc R . .
C33 C 1.1904(7) 0.4875(5) 0.2045(3) 0.0299(13) Uani 1 1 d . . .
H33A H 1.3046 0.4843 0.2159 0.036 Uiso 1 1 calc R . .
H33B H 1.1349 0.4295 0.2306 0.036 Uiso 1 1 calc R . .
C34 C 1.1304(8) 0.6208(6) 0.2145(3) 0.0498(17) Uani 1 1 d . . .
H34A H 1.1541 0.6452 0.2554 0.075 Uiso 1 1 calc R . .
H34B H 1.0157 0.6238 0.2062 0.075 Uiso 1 1 calc R . .
H34C H 1.1828 0.6791 0.1883 0.075 Uiso 1 1 calc R . .
C35 C 0.5970(9) 0.2786(7) 0.2239(3) 0.0280(16) Uani 1 1 d . . .
H35A H 0.4829 0.2776 0.2319 0.034 Uiso 1 1 calc R . .
H35B H 0.6373 0.3644 0.2325 0.034 Uiso 1 1 calc R . .
C36 C 0.6834(9) 0.1859(7) 0.2657(3) 0.0516(17) Uani 1 1 d . . .
H36A H 0.6614 0.2072 0.3063 0.077 Uiso 1 1 calc R . .
H36B H 0.7976 0.1909 0.2604 0.077 Uiso 1 1 calc R . .
H36C H 0.6464 0.1003 0.2570 0.077 Uiso 1 1 calc R . .
C37 C 0.7907(7) 0.4186(5) -0.0184(3) 0.0302(13) Uani 1 1 d . . .
C38 C 0.9317(8) 0.0226(7) 0.1121(3) 0.0494(16) Uani 1 1 d . . .
H38A H 0.9555 0.1003 0.1309 0.059 Uiso 1 1 calc R . .
C39 C 0.8681(9) -0.0877(8) 0.1421(4) 0.069(2) Uani 1 1 d . . .
H39A H 0.7774 -0.0643 0.1659 0.083 Uiso 1 1 calc R . .
H39B H 0.9504 -0.1285 0.1678 0.083 Uiso 1 1 calc R . .
C40 C 0.8176(13) -0.1703(10) 0.0926(5) 0.103(4) Uani 1 1 d . A .
H40A H 0.7035 -0.1586 0.0826 0.123 Uiso 1 1 calc R . .
H40B H 0.8360 -0.2596 0.1032 0.123 Uiso 1 1 calc R . .
C41 C 0.9176(8) -0.1334(7) 0.0397(4) 0.055(2) Uani 1 1 d D . .
C42 C 1.0732(12) -0.2023(10) 0.0420(6) 0.105(4) Uani 1 1 d . A .
H42A H 1.0546 -0.2918 0.0341 0.158 Uiso 1 1 calc R . .
H42B H 1.1250 -0.1923 0.0810 0.158 Uiso 1 1 calc R . .
H42C H 1.1414 -0.1676 0.0123 0.158 Uiso 1 1 calc R . .
C43A C 0.849(2) -0.1384(17) -0.0246(6) 0.077(6) Uiso 0.69(3) 1 d PD A 1
H43A H 0.7478 -0.0937 -0.0274 0.116 Uiso 0.69(3) 1 calc PR A 1
H43B H 0.8329 -0.2262 -0.0363 0.116 Uiso 0.69(3) 1 calc PR A 1
H43C H 0.9236 -0.0985 -0.0505 0.116 Uiso 0.69(3) 1 calc PR A 1
C43B C 0.769(2) -0.152(2) -0.0011(10) 0.044(8) Uiso 0.31(3) 1 d PD A 2
H43D H 0.6872 -0.0916 0.0095 0.065 Uiso 0.31(3) 1 calc PR A 2
H43E H 0.7288 -0.2377 0.0034 0.065 Uiso 0.31(3) 1 calc PR A 2
H43F H 0.7961 -0.1382 -0.0419 0.065 Uiso 0.31(3) 1 calc PR A 2

loop_
_atom_site_aniso_label
_atom_site_aniso_U_11
_atom_site_aniso_U_22
_atom_site_aniso_U_33
_atom_site_aniso_U_23
_atom_site_aniso_U_13
_atom_site_aniso_U_12
Ru1 0.02294(18) 0.0252(2) 0.0231(2) -0.0008(4) 0.00121(12) -0.0038(3)
N1 0.022(3) 0.017(3) 0.032(4) 0.002(2) 0.001(2) -0.002(2)
N2 0.027(2) 0.020(2) 0.024(3) -0.0019(19) -0.0015(19) -0.0036(18)
N3 0.026(3) 0.025(3) 0.018(4) -0.006(3) 0.000(2) -0.003(3)
N4 0.019(2) 0.024(2) 0.028(3) 0.0013(19) 0.0014(19) -0.0015(17)
N5 0.033(3) 0.035(3) 0.059(4) 0.008(3) -0.003(2) -0.004(2)
O1 0.062(3) 0.030(3) 0.074(4) 0.007(2) -0.007(2) 0.008(2)
O2 0.040(2) 0.028(2) 0.035(3) 0.0101(18) 0.0061(18) -0.0045(17)
C1 0.018(3) 0.020(3) 0.039(4) 0.001(2) 0.001(2) 0.000(2)
C2 0.023(3) 0.023(3) 0.032(4) 0.006(2) 0.000(2) -0.004(2)
C3 0.024(3) 0.026(3) 0.025(3) 0.003(2) -0.001(2) 0.001(2)
C4 0.026(3) 0.018(3) 0.031(3) 0.001(2) 0.000(2) -0.001(2)
C5 0.030(3) 0.023(3) 0.027(3) -0.001(2) -0.003(2) -0.001(2)
C6 0.025(3) 0.020(3) 0.029(3) 0.001(2) -0.004(2) 0.001(2)
C7 0.033(3) 0.025(3) 0.021(3) 0.000(2) 0.002(2) 0.001(2)
C8 0.030(3) 0.020(3) 0.024(4) 0.000(3) -0.001(2) 0.003(3)
C9 0.028(5) 0.020(4) 0.019(5) 0.005(3) 0.012(4) 0.004(2)
C10 0.028(3) 0.021(3) 0.031(3) 0.004(2) 0.000(2) 0.003(2)
C11 0.031(3) 0.023(3) 0.021(3) 0.001(2) 0.004(2) -0.001(2)
C12 0.026(3) 0.021(3) 0.032(3) 0.002(2) 0.004(2) 0.000(2)
C13 0.028(3) 0.017(3) 0.027(3) 0.003(2) -0.001(2) -0.001(2)
C14 0.026(3) 0.019(3) 0.028(3) -0.001(2) -0.005(2) 0.001(2)
C15 0.030(3) 0.022(3) 0.029(3) 0.001(2) 0.001(2) 0.001(2)
C16 0.028(3) 0.017(3) 0.026(3) 0.002(2) 0.001(2) 0.000(2)
C17 0.031(3) 0.023(3) 0.028(3) -0.002(2) -0.002(2) 0.002(2)
C18 0.021(3) 0.025(3) 0.028(4) 0.006(4) 0.004(2) -0.002(3)
C19 0.030(5) 0.020(5) 0.036(7) 0.004(3) -0.004(4) 0.004(2)
C20 0.028(3) 0.023(3) 0.024(3) 0.005(2) 0.003(2) 0.000(2)
C21 0.029(3) 0.031(3) 0.029(3) 0.001(2) 0.009(2) -0.003(2)
C22 0.042(4) 0.030(3) 0.084(6) 0.012(3) 0.016(4) -0.003(3)
C23 0.032(3) 0.033(3) 0.033(4) 0.003(2) -0.003(3) -0.011(2)
C24 0.053(4) 0.036(4) 0.074(6) 0.007(3) 0.006(4) -0.012(3)
C25 0.048(4) 0.040(4) 0.033(4) -0.005(3) -0.002(3) -0.014(3)
C26 0.085(5) 0.044(4) 0.054(5) -0.015(3) 0.019(4) -0.002(4)
C27 0.035(3) 0.025(3) 0.027(4) 0.005(3) 0.008(3) -0.001(3)
C28 0.070(5) 0.049(4) 0.039(4) 0.002(3) -0.001(3) 0.017(4)
C29 0.030(3) 0.024(3) 0.043(4) 0.006(3) 0.008(3) -0.004(2)
C30 0.050(4) 0.034(3) 0.064(5) 0.008(3) 0.005(3) -0.008(3)
C31 0.026(3) 0.026(3) 0.031(3) 0.000(2) -0.002(2) 0.000(2)
C32 0.038(3) 0.031(3) 0.075(5) 0.009(3) -0.002(3) -0.010(3)
C33 0.029(3) 0.035(3) 0.026(3) -0.002(2) 0.001(2) -0.004(2)
C34 0.058(4) 0.044(4) 0.047(4) -0.016(3) 0.006(3) 0.007(3)
C35 0.037(4) 0.025(3) 0.022(4) 0.001(3) 0.005(3) 0.005(3)
C36 0.065(4) 0.057(4) 0.034(4) 0.010(3) 0.004(3) 0.010(4)
C37 0.030(3) 0.033(3) 0.028(3) 0.004(2) 0.001(2) -0.010(2)
C38 0.056(4) 0.057(4) 0.035(4) 0.004(3) -0.001(3) 0.013(3)
C39 0.060(5) 0.076(6) 0.073(6) 0.027(5) 0.023(4) 0.007(4)
C40 0.105(8) 0.079(7) 0.125(10) 0.013(7) 0.013(7) -0.044(6)
C41 0.042(4) 0.030(4) 0.090(6) 0.009(4) -0.016(4) 0.003(3)
C42 0.077(7) 0.072(6) 0.168(12) 0.000(7) 0.010(7) 0.029(5)

loop_
_atom_type_symbol
_atom_type_description
_atom_type_scat_dispersion_real
_atom_type_scat_dispersion_imag
_atom_type_scat_source
C C 0.0033 0.0016 'International Tables Vol C Tables 4.2.6.8 and 6.1.1.4'
H H 0.0000 0.0000 'International Tables Vol C Tables 4.2.6.8 and 6.1.1.4'
N N 0.0061 0.0033 'International Tables Vol C Tables 4.2.6.8 and 6.1.1.4'
O O 0.0106 0.0060 'International Tables Vol C Tables 4.2.6.8 and 6.1.1.4'
Ru Ru -1.2594 0.8363 'International Tables Vol C Tables 4.2.6.8 and 6.1.1.4'

loop_
_geom_angle_atom_site_label_1
_geom_angle_atom_site_label_2
_geom_angle_atom_site_label_3
_geom_angle
C37 Ru1 N3 94.2(3)
C37 Ru1 N4 91.4(2)
N3 Ru1 N4 89.9(2)
C37 Ru1 N2 93.1(2)
N3 Ru1 N2 90.4(2)
N4 Ru1 N2 175.48(18)
C37 Ru1 N1 90.9(3)
N3 Ru1 N1 174.8(3)
N4 Ru1 N1 89.2(3)
N2 Ru1 N1 90.2(3)
C37 Ru1 O2 176.7(2)
N3 Ru1 O2 82.5(2)
N4 Ru1 O2 88.26(16)
N2 Ru1 O2 87.29(16)
N1 Ru1 O2 92.4(2)
C18 N1 C1 107.2(8)
C18 N1 Ru1 127.3(6)
C1 N1 Ru1 125.4(6)
C3 N2 C6 107.0(4)
C3 N2 Ru1 126.8(4)
C6 N2 Ru1 126.2(3)
C11 N3 C8 107.2(7)
C11 N3 Ru1 126.7(5)
C8 N3 Ru1 126.1(6)
C13 N4 C16 107.4(4)
C13 N4 Ru1 125.9(4)
C16 N4 Ru1 126.7(3)
O2 N5 C38 125.3(5)
O2 N5 C41 123.0(6)
C38 N5 C41 111.6(6)
N5 O2 Ru1 122.2(3)
N1 C1 C2 124.8(6)
N1 C1 C20 108.6(6)
C2 C1 C20 126.5(5)
C3 C2 C1 128.0(5)
N2 C3 C2 124.8(5)
N2 C3 C4 109.9(5)
C2 C3 C4 125.3(5)
C5 C4 C3 107.1(5)
C5 C4 C23 128.2(5)
C3 C4 C23 124.6(5)
C4 C5 C6 106.9(5)
C4 C5 C25 128.3(5)
C6 C5 C25 124.8(5)
N2 C6 C7 124.3(5)
N2 C6 C5 109.0(5)
C7 C6 C5 126.6(5)
C8 C7 C6 128.5(6)
C7 C8 N3 124.5(8)
C7 C8 C9 126.6(8)
N3 C8 C9 109.0(8)
C10 C9 C8 106.7(9)
C10 C9 C27 128.7(8)
C8 C9 C27 124.5(9)
C9 C10 C11 107.1(6)
C9 C10 C29 127.1(7)
C11 C10 C29 125.9(5)
N3 C11 C12 124.5(6)
N3 C11 C10 110.1(6)
C12 C11 C10 125.5(5)
C11 C12 C13 127.9(5)
N4 C13 C12 125.1(5)
N4 C13 C14 109.6(5)
C12 C13 C14 125.4(5)
C15 C14 C13 106.6(4)
C15 C14 C31 129.1(5)
C13 C14 C31 124.3(5)
C14 C15 C16 106.6(5)
C14 C15 C33 127.4(5)
C16 C15 C33 126.0(5)
N4 C16 C17 125.0(5)
N4 C16 C15 109.8(4)
C17 C16 C15 125.2(5)
C16 C17 C18 127.3(6)
N1 C18 C17 124.3(7)
N1 C18 C19 110.4(8)
C17 C18 C19 125.4(8)
C20 C19 C18 106.3(10)
C20 C19 C35 127.6(10)
C18 C19 C35 126.1(9)
C19 C20 C1 107.5(7)
C19 C20 C21 129.3(8)
C1 C20 C21 123.3(5)
C20 C21 C22 112.2(5)
C4 C23 C24 111.3(5)
C5 C25 C26 113.1(6)
C9 C27 C28 114.3(6)
C10 C29 C30 113.0(5)
C14 C31 C32 113.8(4)
C15 C33 C34 114.4(5)
C19 C35 C36 114.3(6)
O1 C37 Ru1 178.5(6)
N5 C38 C39 112.3(7)
C38 C39 C40 102.5(7)
C39 C40 C41 107.1(7)
N5 C41 C42 107.2(7)
N5 C41 C43B 114.3(9)
C42 C41 C43B 130.3(11)
N5 C41 C43A 108.7(10)
C42 C41 C43A 107.7(10)
C43B C41 C43A 33.6(9)
N5 C41 C40 99.1(7)
C42 C41 C40 110.8(8)
C43B C41 C40 88.8(12)
C43A C41 C40 122.1(9)

loop_
_geom_bond_atom_site_label_1
_geom_bond_atom_site_label_2
_geom_bond_distance
Ru1 C37 1.816(6)
Ru1 N3 2.051(9)
Ru1 N4 2.055(5)
Ru1 N2 2.058(4)
Ru1 N1 2.069(10)
Ru1 O2 2.214(4)
N1 C18 1.345(13)
N1 C1 1.388(10)
N2 C3 1.366(7)
N2 C6 1.380(7)
N3 C11 1.363(9)
N3 C8 1.394(12)
N4 C13 1.367(7)
N4 C16 1.368(7)
N5 O2 1.299(6)
N5 C38 1.312(9)
N5 C41 1.486(9)
O1 C37 1.167(7)
C1 C2 1.398(8)
C1 C20 1.446(8)
C2 C3 1.386(8)
C3 C4 1.451(7)
C4 C5 1.355(8)
C4 C23 1.506(7)
C5 C6 1.462(7)
C5 C25 1.498(8)
C6 C7 1.396(8)
C7 C8 1.376(10)
C8 C9 1.450(14)
C9 C10 1.380(12)
C9 C27 1.498(14)
C10 C11 1.443(8)
C10 C29 1.493(7)
C11 C12 1.380(8)
C12 C13 1.386(8)
C13 C14 1.465(7)
C14 C15 1.369(8)
C14 C31 1.494(7)
C15 C16 1.460(7)
C15 C33 1.499(8)
C16 C17 1.385(7)
C17 C18 1.411(9)
C18 C19 1.453(16)
C19 C20 1.359(13)
C19 C35 1.506(16)
C20 C21 1.515(7)
C21 C22 1.534(8)
C23 C24 1.536(8)
C25 C26 1.503(9)
C27 C28 1.500(9)
C29 C30 1.547(8)
C31 C32 1.524(8)
C33 C34 1.511(8)
C35 C36 1.518(9)
C38 C39 1.458(10)
C39 C40 1.463(14)
C40 C41 1.539(13)
C41 C42 1.490(11)
C41 C43B 1.527(15)
C41 C43A 1.536(13)
